data_7105469
loop_
_publ_author_name
'Li, Dong-Ping'
'Wang, Tian-Wei'
'Li, Cheng-Hui'
'Liu, Dong-Sheng'
'Li, Yi-Zhi'
'You, Xiao-Zeng'

_publ_section_title
;
 Single-ion magnets based on mononuclear lanthanide complexes with
 chiral Schiff base ligands [Ln(FTA)3L] (Ln = Sm, Eu, Gd, Tb and Dy).
;
_journal_issue 17
_journal_name_full 'Chemical communications (Cambridge, England)'
_journal_page_first 2929
_journal_page_last 2931
_journal_paper_doi 10.1039/b924547b
_journal_volume 46
_journal_year 2010
_chemical_absolute_configuration unk
_chemical_formula_moiety 'C44 H32 F9 N2 O11 Sm'
_chemical_formula_sum 'C44 H32 F9 N2 O11 Sm'
_chemical_formula_weight 1086.07
_chemical_name_systematic
;
?
;
_space_group_IT_number 145
_symmetry_cell_setting trigonal
_symmetry_space_group_name_Hall 'P 32'
_symmetry_space_group_name_H-M 'P 32'
_atom_sites_solution_hydrogens geom
_atom_sites_solution_primary direct
_atom_sites_solution_secondary difmap
_audit_creation_method SHELXL-97
_cell_angle_alpha 90.00
_cell_angle_beta 90.00
_cell_angle_gamma 120.00
_cell_formula_units_Z 3
_cell_length_a 10.4701(10)
_cell_length_b 10.4701(10)
_cell_length_c 34.531(6)
_cell_measurement_reflns_used 5932
_cell_measurement_temperature 291(2)
_cell_measurement_theta_max 26.91
_cell_measurement_theta_min 2.24
_cell_volume 3278.2(7)
_computing_cell_refinement SMART
_computing_data_collection 'SMART (Bruker, 2000)'
_computing_data_reduction 'SAINT (Bruker, 2000)'
_computing_molecular_graphics SHELXTL
_computing_publication_material SHELXTL
_computing_structure_refinement SHELXTL
_computing_structure_solution 'SHELXTL (Bruker, 2000)'
_diffrn_ambient_temperature 291(2)
_diffrn_measured_fraction_theta_full 1.000
_diffrn_measured_fraction_theta_max 1.000
_diffrn_measurement_device_type 'Bruker Smart Apex CCD '
_diffrn_measurement_method 'phi and omega scans'
_diffrn_radiation_monochromator graphite
_diffrn_radiation_source 'sealed tube'
_diffrn_radiation_type MoK\a
_diffrn_radiation_wavelength 0.71073
_diffrn_reflns_av_R_equivalents 0.0506
_diffrn_reflns_av_sigmaI/netI 0.0779
_diffrn_reflns_limit_h_max 12
_diffrn_reflns_limit_h_min -10
_diffrn_reflns_limit_k_max 11
_diffrn_reflns_limit_k_min -12
_diffrn_reflns_limit_l_max 39
_diffrn_reflns_limit_l_min -42
_diffrn_reflns_number 17683
_diffrn_reflns_theta_full 26.00
_diffrn_reflns_theta_max 26.00
_diffrn_reflns_theta_min 2.25
_exptl_absorpt_coefficient_mu 1.445
_exptl_absorpt_correction_T_max 0.83
_exptl_absorpt_correction_T_min 0.81
_exptl_absorpt_correction_type multi-scan
_exptl_absorpt_process_details 'SADABS; Bruker, 2000'
_exptl_crystal_colour colorless
_exptl_crystal_density_diffrn 1.650
_exptl_crystal_density_method 'not measured'
_exptl_crystal_description block
_exptl_crystal_F_000 1623
_exptl_crystal_size_max 0.15
_exptl_crystal_size_mid 0.14
_exptl_crystal_size_min 0.13
_refine_diff_density_max 1.029
_refine_diff_density_min -1.028
_refine_diff_density_rms 0.091
_refine_ls_abs_structure_details 'Flack H D (1983), Acta Cryst. A39, 876-881'
_refine_ls_abs_structure_Flack 0.007(13)
_refine_ls_extinction_method none
_refine_ls_goodness_of_fit_ref 1.073
_refine_ls_hydrogen_treatment constr
_refine_ls_matrix_type full
_refine_ls_number_parameters 604
_refine_ls_number_reflns 7818
_refine_ls_number_restraints 1
_refine_ls_restrained_S_all 1.073
_refine_ls_R_factor_all 0.0704
_refine_ls_R_factor_gt 0.0547
_refine_ls_shift/su_max 0.000
_refine_ls_shift/su_mean 0.000
_refine_ls_structure_factor_coef Fsqd
_refine_ls_weighting_details 'calc w=1/[\s^2^(Fo^2^)+(0.05P)^2^+1.99P] where P=(Fo^2^+2Fc^2^)/3'
_refine_ls_weighting_scheme calc
_refine_ls_wR_factor_gt 0.1104
_refine_ls_wR_factor_ref 0.1139
_reflns_number_gt 6204
_reflns_number_total 7818
_reflns_threshold_expression >2sigma(I)
_cod_data_source_file b924547b.txt
_cod_data_source_block p32Sm
_cod_depositor_comments
;
The following automatic conversions were performed:
'_symmetry_cell_setting' value 'Trigonal' changed to 'trigonal' according
to '/home/saulius/struct/CIF-dictionaries/cif_core.dic' dictionary named
'cif_core.dic' version 2.4.1 from 2010-06-29.

Automatic conversion script
Id: cif_fix_enum 1527 2010-12-29 10:47:43Z saulius 
;
_cod_original_cell_volume 3278.3(7)
_cod_original_sg_symbol_Hall 'P 32 '
_cod_original_sg_symbol_H-M 'P3(2) '
_cod_database_code 7105469

loop_
_symmetry_equiv_pos_as_xyz
'x, y, z'
'-y, x-y, z+2/3'
'-x+y, -x, z+1/3'

loop_
_atom_site_label
_atom_site_type_symbol
_atom_site_fract_x
_atom_site_fract_y
_atom_site_fract_z
_atom_site_U_iso_or_equiv
_atom_site_adp_type
_atom_site_occupancy
_atom_site_symmetry_multiplicity
_atom_site_calc_flag
_atom_site_refinement_flags
_atom_site_disorder_assembly
_atom_site_disorder_group
Sm1 Sm 0.57549(4) 0.22996(4) 0.177002(11) 0.04611(12) Uani 1 1 d . . .
F1 F 0.2784(5) 0.2287(5) 0.29881(12) 0.0482(11) Uani 1 1 d . . .
F2 F 0.3620(5) 0.4545(5) 0.29229(13) 0.0467(10) Uani 1 1 d . . .
F3 F 0.4970(5) 0.3670(5) 0.30234(13) 0.0452(11) Uani 1 1 d . . .
F4 F 0.8870(5) 0.3014(5) 0.29686(13) 0.0475(11) Uani 1 1 d . . .
F5 F 1.0905(5) 0.4524(5) 0.27110(13) 0.0485(11) Uani 1 1 d . . .
F6 F 0.9743(5) 0.2322(5) 0.25207(13) 0.0520(12) Uani 1 1 d . . .
F7 F 0.7972(5) 0.3693(5) 0.02145(13) 0.0537(12) Uani 1 1 d . . .
F8 F 0.6299(5) 0.4154(5) 0.04186(13) 0.0537(12) Uani 1 1 d . . .
F9 F 0.8456(5) 0.5338(5) 0.06347(13) 0.0454(11) Uani 1 1 d . . .
O1 O 0.4670(6) 0.2586(6) 0.23312(15) 0.0466(13) Uani 1 1 d . . .
O2 O 0.4085(6) 0.3055(6) 0.15787(15) 0.0466(13) Uani 1 1 d . . .
O3 O 0.7723(6) 0.2725(6) 0.21657(16) 0.0478(14) Uani 1 1 d . . .
O4 O 0.7258(6) 0.4931(6) 0.18691(15) 0.0441(12) Uani 1 1 d . . .
O5 O 0.6680(6) 0.3299(6) 0.11535(17) 0.0513(14) Uani 1 1 d . . .
O6 O 0.6391(7) 0.0696(7) 0.14120(17) 0.0487(14) Uani 1 1 d . . .
O7 O 0.3773(7) -0.2619(6) 0.20826(15) 0.0523(14) Uani 1 1 d . . .
O8 O 0.1986(6) -0.2511(6) 0.15174(16) 0.0553(16) Uani 1 1 d . . .
O9 O 0.1291(6) 0.4010(6) 0.16591(16) 0.0453(13) Uani 1 1 d . . .
O10 O 1.0211(6) 0.8342(6) 0.22037(16) 0.0487(13) Uani 1 1 d . . .
O11 O 0.6914(6) -0.1165(6) 0.06310(16) 0.0535(15) Uani 1 1 d . . .
N1 N 0.4879(7) -0.0173(7) 0.21550(18) 0.0426(15) Uani 1 1 d . . .
N2 N 0.3282(8) -0.0035(7) 0.1529(2) 0.0526(17) Uani 1 1 d . . .
C1 C 0.3833(10) 0.3450(9) 0.2832(2) 0.049(2) Uani 1 1 d . . .
C2 C 0.3997(10) 0.3260(8) 0.2410(2) 0.048(2) Uani 1 1 d . . .
C3 C 0.3308(9) 0.3719(9) 0.2155(2) 0.0440(19) Uani 1 1 d . . .
H3 H 0.2836 0.4208 0.2249 0.053 Uiso 1 1 calc R . .
C4 C 0.3298(9) 0.3463(9) 0.1746(2) 0.048(2) Uani 1 1 d . . .
C5 C 0.2277(9) 0.3691(9) 0.1501(2) 0.049(2) Uani 1 1 d . . .
C7 C 0.0468(10) 0.4019(11) 0.1354(3) 0.054(2) Uani 1 1 d . . .
H7 H -0.0324 0.4183 0.1374 0.064 Uiso 1 1 calc R . .
C8 C 0.0933(9) 0.3773(9) 0.1038(2) 0.0450(19) Uani 1 1 d . . .
H8 H 0.0574 0.3770 0.0791 0.054 Uiso 1 1 calc R . .
C9 C 0.2084(9) 0.3509(9) 0.1129(2) 0.050(2) Uani 1 1 d . . .
H9 H 0.2606 0.3254 0.0958 0.060 Uiso 1 1 calc R . .
C10 C 0.9539(9) 0.3417(9) 0.2636(2) 0.049(2) Uani 1 1 d . . .
C11 C 0.8754(8) 0.3796(9) 0.2346(2) 0.0443(19) Uani 1 1 d . . .
C12 C 0.9128(10) 0.5252(10) 0.2310(2) 0.055(2) Uani 1 1 d . . .
H12 H 0.9931 0.5958 0.2449 0.066 Uiso 1 1 calc R . .
C13 C 0.8351(9) 0.5728(9) 0.2069(2) 0.0471(19) Uani 1 1 d . . .
C14 C 0.8905(9) 0.7320(10) 0.2035(2) 0.048(2) Uani 1 1 d . . .
C15 C 0.8221(9) 0.7924(9) 0.1853(2) 0.0484(19) Uani 1 1 d . . .
H15 H 0.7323 0.7456 0.1723 0.058 Uiso 1 1 calc R . .
C16 C 1.0291(10) 0.9679(9) 0.2102(2) 0.050(2) Uani 1 1 d . . .
H16 H 1.1062 1.0599 0.2174 0.060 Uiso 1 1 calc R . .
C17 C 0.9227(9) 0.9505(9) 0.1905(2) 0.048(2) Uani 1 1 d . . .
H17 H 0.9090 1.0255 0.1807 0.057 Uiso 1 1 calc R . .
C19 C 0.7477(9) 0.4000(9) 0.0528(2) 0.0478(19) Uani 1 1 d . . .
C20 C 0.7055(8) 0.2902(9) 0.0846(2) 0.0415(17) Uani 1 1 d . . .
C21 C 0.7070(8) 0.1644(9) 0.0790(2) 0.0455(19) Uani 1 1 d . . .
H21 H 0.7349 0.1472 0.0549 0.055 Uiso 1 1 calc R . .
C22 C 0.6690(10) 0.0592(10) 0.1075(3) 0.054(2) Uani 1 1 d . . .
C23 C 0.6510(9) -0.0867(10) 0.0973(2) 0.048(2) Uani 1 1 d . . .
C25 C 0.6591(9) -0.2640(9) 0.0659(2) 0.049(2) Uani 1 1 d . . .
H25 H 0.6728 -0.3174 0.0465 0.059 Uiso 1 1 calc R . .
C26 C 0.6079(10) -0.3122(10) 0.0997(3) 0.058(2) Uani 1 1 d . . .
H26 H 0.5777 -0.4063 0.1092 0.069 Uiso 1 1 calc R . .
C27 C 0.6054(8) -0.1991(10) 0.1198(3) 0.048(2) Uani 1 1 d . . .
H27 H 0.5756 -0.2036 0.1454 0.057 Uiso 1 1 calc R . .
C28 C 0.0767(8) -0.0442(10) 0.0455(3) 0.052(2) Uani 1 1 d . . .
H28 H 0.0239 -0.0613 0.0684 0.062 Uiso 1 1 calc R . .
C29 C 0.0041(10) -0.0747(9) 0.0101(2) 0.049(2) Uani 1 1 d . . .
H29 H -0.0973 -0.1122 0.0093 0.058 Uiso 1 1 calc R . .
C30 C 0.0830(10) -0.0492(10) -0.0241(3) 0.058(2) Uani 1 1 d . . .
H30 H 0.0344 -0.0695 -0.0478 0.070 Uiso 1 1 calc R . .
C31 C 0.2345(10) 0.0068(10) -0.0230(3) 0.056(2) Uani 1 1 d . . .
H31 H 0.2873 0.0239 -0.0459 0.067 Uiso 1 1 calc R . .
C32 C 0.3071(10) 0.0373(11) 0.0124(3) 0.055(2) Uani 1 1 d . . .
H32 H 0.4085 0.0748 0.0132 0.066 Uiso 1 1 calc R . .
C33 C 0.2282(10) 0.0118(10) 0.0467(3) 0.050(2) Uani 1 1 d . . .
C34 C 0.3116(9) 0.0402(9) 0.0839(2) 0.048(2) Uani 1 1 d . . .
H34A H 0.3615 0.1455 0.0887 0.058 Uiso 1 1 calc R . .
H34B H 0.3875 0.0141 0.0799 0.058 Uiso 1 1 calc R . .
C35 C 0.2289(10) -0.0362(9) 0.1201(2) 0.0450(19) Uani 1 1 d . . .
H35 H 0.1586 -0.0032 0.1261 0.054 Uiso 1 1 calc R . .
C36 C 0.1472(10) -0.2047(10) 0.1195(3) 0.057(2) Uani 1 1 d . . .
H36A H 0.0417 -0.2436 0.1215 0.069 Uiso 1 1 calc R . .
H36B H 0.1673 -0.2399 0.0955 0.069 Uiso 1 1 calc R . .
C37 C 0.3032(9) -0.1259(9) 0.1671(2) 0.0448(18) Uani 1 1 d . . .
C38 C 0.3912(9) -0.1331(9) 0.1981(2) 0.0469(19) Uani 1 1 d . . .
C39 C 0.4933(10) -0.2290(9) 0.2375(2) 0.050(2) Uani 1 1 d . . .
H39A H 0.5642 -0.2556 0.2280 0.060 Uiso 1 1 calc R . .
H39B H 0.4509 -0.2812 0.2615 0.060 Uiso 1 1 calc R . .
C40 C 0.5659(10) -0.0604(10) 0.2432(2) 0.053(2) Uani 1 1 d . . .
H40 H 0.6700 -0.0138 0.2356 0.063 Uiso 1 1 calc R . .
C41 C 0.5557(9) -0.0128(10) 0.2842(2) 0.049(2) Uani 1 1 d . . .
H41A H 0.6350 -0.0102 0.2994 0.059 Uiso 1 1 calc R . .
H41B H 0.5726 0.0870 0.2832 0.059 Uiso 1 1 calc R . .
C42 C 0.4127(9) -0.1074(9) 0.3053(2) 0.049(2) Uani 1 1 d . . .
C43 C 0.4042(10) -0.2105(9) 0.3321(2) 0.053(2) Uani 1 1 d . . .
H43 H 0.4874 -0.2177 0.3376 0.064 Uiso 1 1 calc R . .
C44 C 0.2715(9) -0.3029(9) 0.3507(2) 0.050(2) Uani 1 1 d . . .
H44 H 0.2659 -0.3719 0.3686 0.060 Uiso 1 1 calc R . .
C45 C 0.1473(9) -0.2922(9) 0.3424(2) 0.049(2) Uani 1 1 d . . .
H45 H 0.0585 -0.3540 0.3548 0.059 Uiso 1 1 calc R . .
C46 C 0.1557(9) -0.1890(10) 0.3157(2) 0.052(2) Uani 1 1 d . . .
H46 H 0.0726 -0.1818 0.3102 0.063 Uiso 1 1 calc R . .
C47 C 0.2884(9) -0.0967(10) 0.2971(2) 0.050(2) Uani 1 1 d . . .
H47 H 0.2941 -0.0277 0.2792 0.060 Uiso 1 1 calc R . .

loop_
_atom_site_aniso_label
_atom_site_aniso_U_11
_atom_site_aniso_U_22
_atom_site_aniso_U_33
_atom_site_aniso_U_23
_atom_site_aniso_U_13
_atom_site_aniso_U_12
Sm1 0.0465(3) 0.0436(2) 0.03433(17) -0.0046(2) -0.0035(2) 0.0120(2)
F1 0.042(2) 0.050(3) 0.044(2) 0.009(2) 0.0200(19) 0.016(2)
F2 0.050(3) 0.043(3) 0.046(2) -0.0205(19) -0.001(2) 0.023(2)
F3 0.041(2) 0.049(3) 0.045(2) -0.023(2) -0.018(2) 0.022(2)
F4 0.056(3) 0.043(3) 0.044(3) 0.010(2) 0.006(2) 0.024(2)
F5 0.042(3) 0.039(2) 0.053(3) -0.012(2) -0.018(2) 0.011(2)
F6 0.051(3) 0.041(3) 0.056(3) -0.013(2) -0.012(2) 0.017(2)
F7 0.051(3) 0.052(3) 0.048(3) 0.013(2) 0.017(2) 0.018(2)
F8 0.054(3) 0.043(3) 0.050(3) 0.016(2) -0.011(2) 0.014(2)
F9 0.041(3) 0.041(3) 0.044(3) 0.0090(19) 0.0149(19) 0.012(2)
O1 0.047(3) 0.049(3) 0.037(3) 0.010(2) 0.003(2) 0.019(3)
O2 0.047(3) 0.044(3) 0.037(3) 0.003(2) -0.001(2) 0.014(3)
O3 0.045(3) 0.040(3) 0.046(3) -0.010(3) -0.006(2) 0.012(3)
O4 0.039(3) 0.040(3) 0.042(3) -0.009(2) -0.011(2) 0.012(2)
O5 0.044(3) 0.045(3) 0.054(3) 0.004(3) 0.011(3) 0.015(3)
O6 0.047(4) 0.047(3) 0.045(3) 0.003(3) 0.001(3) 0.019(3)
O7 0.056(4) 0.042(3) 0.047(3) -0.007(2) -0.014(3) 0.016(3)
O8 0.039(3) 0.047(3) 0.047(3) -0.004(2) -0.015(2) -0.004(3)
O9 0.038(3) 0.039(3) 0.053(3) -0.011(2) -0.018(3) 0.014(2)
O10 0.045(3) 0.044(3) 0.045(3) -0.010(2) -0.009(2) 0.014(3)
O11 0.052(3) 0.047(3) 0.048(3) -0.005(3) 0.015(3) 0.015(3)
N1 0.038(4) 0.039(4) 0.042(4) 0.002(3) 0.004(3) 0.012(3)
N2 0.053(4) 0.039(4) 0.052(4) -0.004(3) -0.005(3) 0.013(3)
C1 0.050(5) 0.050(5) 0.041(5) -0.010(4) -0.004(4) 0.019(4)
C2 0.058(5) 0.027(4) 0.049(5) -0.009(3) -0.003(4) 0.015(4)
C3 0.042(4) 0.041(4) 0.038(4) -0.014(3) -0.005(3) 0.012(4)
C4 0.041(4) 0.043(5) 0.048(5) -0.004(4) -0.003(4) 0.013(4)
C5 0.038(4) 0.045(5) 0.050(5) -0.010(4) -0.013(4) 0.009(4)
C7 0.046(5) 0.062(6) 0.052(6) 0.022(4) 0.001(4) 0.026(4)
C8 0.045(4) 0.048(5) 0.034(4) 0.011(3) -0.014(3) 0.018(4)
C9 0.048(5) 0.049(5) 0.050(5) -0.011(4) -0.019(4) 0.023(4)
C10 0.048(5) 0.050(5) 0.039(4) -0.024(4) -0.005(4) 0.015(4)
C11 0.035(4) 0.046(5) 0.036(4) -0.006(3) 0.001(3) 0.009(4)
C12 0.055(5) 0.051(5) 0.045(5) -0.004(4) -0.007(4) 0.016(4)
C13 0.045(5) 0.040(4) 0.048(5) -0.001(3) -0.004(4) 0.015(4)
C14 0.036(4) 0.051(5) 0.047(5) -0.002(4) -0.008(4) 0.015(4)
C15 0.041(4) 0.048(5) 0.042(4) -0.017(4) -0.014(3) 0.011(4)
C16 0.047(5) 0.044(5) 0.043(4) -0.013(4) 0.011(4) 0.012(4)
C17 0.052(5) 0.053(5) 0.037(4) 0.020(3) 0.015(4) 0.025(4)
C19 0.045(5) 0.040(4) 0.048(5) 0.008(3) 0.013(4) 0.013(4)
C20 0.039(4) 0.044(4) 0.038(4) -0.001(3) -0.001(3) 0.018(3)
C21 0.036(4) 0.047(5) 0.042(5) -0.009(3) -0.002(3) 0.012(4)
C22 0.052(5) 0.047(5) 0.050(5) -0.015(4) -0.006(4) 0.014(4)
C23 0.040(5) 0.057(5) 0.035(4) -0.014(4) -0.008(3) 0.015(4)
C25 0.051(5) 0.047(5) 0.051(5) -0.015(4) 0.017(4) 0.025(4)
C26 0.063(6) 0.050(5) 0.052(5) 0.013(4) 0.014(4) 0.022(5)
C27 0.036(4) 0.057(5) 0.054(5) 0.014(4) 0.013(4) 0.027(4)
C28 0.025(4) 0.057(5) 0.061(6) 0.022(4) 0.004(4) 0.012(4)
C29 0.046(5) 0.039(4) 0.051(5) 0.009(4) -0.017(4) 0.014(4)
C30 0.055(5) 0.050(5) 0.052(5) -0.012(4) -0.019(4) 0.012(4)
C31 0.049(5) 0.051(5) 0.062(5) -0.017(4) -0.013(4) 0.020(4)
C32 0.039(5) 0.061(6) 0.055(5) -0.008(4) 0.004(4) 0.018(4)
C33 0.040(5) 0.054(5) 0.048(5) -0.007(4) -0.017(4) 0.017(4)
C34 0.047(5) 0.043(5) 0.047(5) -0.017(4) -0.007(4) 0.017(4)
C35 0.052(5) 0.037(4) 0.040(4) -0.013(3) -0.002(4) 0.018(4)
C36 0.052(5) 0.049(5) 0.050(5) -0.010(4) -0.018(4) 0.010(4)
C37 0.042(4) 0.044(5) 0.041(4) 0.001(3) 0.001(3) 0.016(4)
C38 0.040(4) 0.046(5) 0.042(4) 0.001(4) 0.003(3) 0.012(4)
C39 0.061(5) 0.045(5) 0.042(5) 0.006(4) 0.005(4) 0.025(4)
C40 0.051(5) 0.049(5) 0.043(5) 0.012(4) -0.001(4) 0.014(4)
C41 0.044(5) 0.054(5) 0.036(4) -0.001(4) -0.011(3) 0.014(4)
C42 0.044(5) 0.038(5) 0.046(5) -0.006(4) -0.006(4) 0.007(4)
C43 0.050(5) 0.051(5) 0.041(5) 0.006(4) 0.009(4) 0.013(4)
C44 0.055(5) 0.038(4) 0.052(5) 0.016(4) 0.022(4) 0.020(4)
C45 0.040(5) 0.048(5) 0.035(4) -0.016(4) 0.012(3) 0.003(4)
C46 0.045(5) 0.052(5) 0.038(4) -0.011(4) -0.010(3) 0.008(4)
C47 0.043(5) 0.055(5) 0.044(4) -0.022(4) -0.012(4) 0.019(4)

loop_
_atom_type_symbol
_atom_type_description
_atom_type_scat_dispersion_real
_atom_type_scat_dispersion_imag
_atom_type_scat_source
C C 0.0033 0.0016 'International Tables Vol C Tables 4.2.6.8 and 6.1.1.4'
H H 0.0000 0.0000 'International Tables Vol C Tables 4.2.6.8 and 6.1.1.4'
N N 0.0061 0.0033 'International Tables Vol C Tables 4.2.6.8 and 6.1.1.4'
O O 0.0106 0.0060 'International Tables Vol C Tables 4.2.6.8 and 6.1.1.4'
F F 0.0171 0.0103 'International Tables Vol C Tables 4.2.6.8 and 6.1.1.4'
Sm Sm -0.1638 3.4418 'International Tables Vol C Tables 4.2.6.8 and 6.1.1.4'

loop_
_geom_angle_atom_site_label_1
_geom_angle_atom_site_label_2
_geom_angle_atom_site_label_3
_geom_angle
_geom_angle_site_symmetry_1
_geom_angle_site_symmetry_3
_geom_angle_publ_flag
O3 Sm1 O1 85.9(2) . . ?
O3 Sm1 O2 147.20(19) . . ?
O1 Sm1 O2 72.45(19) . . ?
O3 Sm1 O5 108.5(2) . . ?
O1 Sm1 O5 144.1(2) . . ?
O2 Sm1 O5 78.8(2) . . ?
O3 Sm1 O4 71.87(19) . . ?
O1 Sm1 O4 79.51(19) . . ?
O2 Sm1 O4 79.97(18) . . ?
O5 Sm1 O4 74.53(19) . . ?
O3 Sm1 O6 84.8(2) . . ?
O1 Sm1 O6 145.88(19) . . ?
O2 Sm1 O6 126.69(19) . . ?
O5 Sm1 O6 69.7(2) . . ?
O4 Sm1 O6 127.7(2) . . ?
O3 Sm1 N1 74.4(2) . . ?
O1 Sm1 N1 75.83(19) . . ?
O2 Sm1 N1 121.45(19) . . ?
O5 Sm1 N1 139.1(2) . . ?
O4 Sm1 N1 139.19(19) . . ?
O6 Sm1 N1 70.05(19) . . ?
O3 Sm1 N2 136.5(2) . . ?
O1 Sm1 N2 93.7(2) . . ?
O2 Sm1 N2 70.9(2) . . ?
O5 Sm1 N2 96.9(2) . . ?
O4 Sm1 N2 150.8(2) . . ?
O6 Sm1 N2 71.5(2) . . ?
N1 Sm1 N2 63.5(2) . . ?
C2 O1 Sm1 134.3(5) . . ?
C4 O2 Sm1 135.9(5) . . ?
C11 O3 Sm1 137.9(6) . . ?
C13 O4 Sm1 134.7(5) . . ?
C20 O5 Sm1 137.3(5) . . ?
C22 O6 Sm1 135.7(6) . . ?
C38 O7 C39 106.5(6) . . ?
C37 O8 C36 104.0(6) . . ?
C5 O9 C7 104.7(7) . . ?
C14 O10 C16 102.1(7) . . ?
C23 O11 C25 105.2(6) . . ?
C38 N1 C40 108.3(7) . . ?
C38 N1 Sm1 114.6(5) . . ?
C40 N1 Sm1 131.1(5) . . ?
C37 N2 C35 107.4(7) . . ?
C37 N2 Sm1 114.9(6) . . ?
C35 N2 Sm1 135.5(5) . . ?
F3 C1 F1 103.5(7) . . ?
F3 C1 F2 105.7(6) . . ?
F1 C1 F2 107.0(7) . . ?
F3 C1 C2 111.7(8) . . ?
F1 C1 C2 112.6(7) . . ?
F2 C1 C2 115.6(7) . . ?
O1 C2 C3 127.2(8) . . ?
O1 C2 C1 115.0(8) . . ?
C3 C2 C1 117.7(8) . . ?
C2 C3 C4 121.5(8) . . ?
C2 C3 H3 119.3 . . ?
C4 C3 H3 119.3 . . ?
O2 C4 C3 125.2(8) . . ?
O2 C4 C5 116.5(7) . . ?
C3 C4 C5 118.2(8) . . ?
C9 C5 O9 110.7(8) . . ?
C9 C5 C4 128.1(9) . . ?
O9 C5 C4 121.0(7) . . ?
C8 C7 O9 110.8(8) . . ?
C8 C7 H7 124.6 . . ?
O9 C7 H7 124.6 . . ?
C7 C8 C9 107.6(7) . . ?
C7 C8 H8 126.2 . . ?
C9 C8 H8 126.2 . . ?
C5 C9 C8 106.2(8) . . ?
C5 C9 H9 126.9 . . ?
C8 C9 H9 126.9 . . ?
F4 C10 F6 106.1(7) . . ?
F4 C10 F5 106.1(6) . . ?
F6 C10 F5 104.0(7) . . ?
F4 C10 C11 113.8(7) . . ?
F6 C10 C11 112.6(6) . . ?
F5 C10 C11 113.4(7) . . ?
O3 C11 C12 125.5(8) . . ?
O3 C11 C10 116.1(8) . . ?
C12 C11 C10 118.3(7) . . ?
C11 C12 C13 123.2(8) . . ?
C11 C12 H12 118.4 . . ?
C13 C12 H12 118.4 . . ?
O4 C13 C12 126.3(8) . . ?
O4 C13 C14 115.3(7) . . ?
C12 C13 C14 118.4(7) . . ?
C15 C14 O10 113.2(8) . . ?
C15 C14 C13 125.2(8) . . ?
O10 C14 C13 121.5(7) . . ?
C14 C15 C17 103.0(7) . . ?
C14 C15 H15 128.5 . . ?
C17 C15 H15 128.5 . . ?
C17 C16 O10 113.0(7) . . ?
C17 C16 H16 123.5 . . ?
O10 C16 H16 123.5 . . ?
C16 C17 C15 108.7(8) . . ?
C16 C17 H17 125.7 . . ?
C15 C17 H17 125.7 . . ?
F7 C19 F9 107.6(6) . . ?
F7 C19 F8 106.9(7) . . ?
F9 C19 F8 102.7(7) . . ?
F7 C19 C20 115.0(7) . . ?
F9 C19 C20 113.0(7) . . ?
F8 C19 C20 110.9(6) . . ?
O5 C20 C21 126.8(7) . . ?
O5 C20 C19 112.6(7) . . ?
C21 C20 C19 120.5(7) . . ?
C20 C21 C22 122.8(8) . . ?
C20 C21 H21 118.6 . . ?
C22 C21 H21 118.6 . . ?
O6 C22 C21 126.3(8) . . ?
O6 C22 C23 114.3(8) . . ?
C21 C22 C23 119.3(8) . . ?
C27 C23 O11 109.6(8) . . ?
C27 C23 C22 126.5(8) . . ?
O11 C23 C22 123.7(8) . . ?
C26 C25 O11 108.6(7) . . ?
C26 C25 H25 125.7 . . ?
O11 C25 H25 125.7 . . ?
C25 C26 C27 107.6(8) . . ?
C25 C26 H26 126.2 . . ?
C27 C26 H26 126.2 . . ?
C23 C27 C26 108.9(8) . . ?
C23 C27 H27 125.5 . . ?
C26 C27 H27 125.5 . . ?
C29 C28 C33 120.0(8) . . ?
C29 C28 H28 120.0 . . ?
C33 C28 H28 120.0 . . ?
C30 C29 C28 120.0(8) . . ?
C30 C29 H29 120.0 . . ?
C28 C29 H29 120.0 . . ?
C29 C30 C31 120.0(8) . . ?
C29 C30 H30 120.0 . . ?
C31 C30 H30 120.0 . . ?
C32 C31 C30 120.0(9) . . ?
C32 C31 H31 120.0 . . ?
C30 C31 H31 120.0 . . ?
C31 C32 C33 120.0(8) . . ?
C31 C32 H32 120.0 . . ?
C33 C32 H32 120.0 . . ?
C32 C33 C28 120.0(8) . . ?
C32 C33 C34 117.4(8) . . ?
C28 C33 C34 122.5(8) . . ?
C33 C34 C35 119.0(7) . . ?
C33 C34 H34A 107.6 . . ?
C35 C34 H34A 107.6 . . ?
C33 C34 H34B 107.6 . . ?
C35 C34 H34B 107.6 . . ?
H34A C34 H34B 107.0 . . ?
N2 C35 C34 111.6(7) . . ?
N2 C35 C36 101.8(7) . . ?
C34 C35 C36 116.4(7) . . ?
N2 C35 H35 108.9 . . ?
C34 C35 H35 108.9 . . ?
C36 C35 H35 108.9 . . ?
O8 C36 C35 107.1(6) . . ?
O8 C36 H36A 110.3 . . ?
C35 C36 H36A 110.3 . . ?
O8 C36 H36B 110.3 . . ?
C35 C36 H36B 110.3 . . ?
H36A C36 H36B 108.5 . . ?
N2 C37 O8 119.5(7) . . ?
N2 C37 C38 121.7(7) . . ?
O8 C37 C38 118.7(7) . . ?
N1 C38 O7 118.0(7) . . ?
N1 C38 C37 121.8(8) . . ?
O7 C38 C37 120.1(7) . . ?
O7 C39 C40 103.3(6) . . ?
O7 C39 H39A 111.1 . . ?
C40 C39 H39A 111.1 . . ?
O7 C39 H39B 111.1 . . ?
C40 C39 H39B 111.1 . . ?
H39A C39 H39B 109.1 . . ?
N1 C40 C41 111.4(8) . . ?
N1 C40 C39 103.7(7) . . ?
C41 C40 C39 114.6(7) . . ?
N1 C40 H40 109.0 . . ?
C41 C40 H40 109.0 . . ?
C39 C40 H40 109.0 . . ?
C42 C41 C40 116.4(7) . . ?
C42 C41 H41A 108.2 . . ?
C40 C41 H41A 108.2 . . ?
C42 C41 H41B 108.2 . . ?
C40 C41 H41B 108.2 . . ?
H41A C41 H41B 107.3 . . ?
C43 C42 C47 120.0(8) . . ?
C43 C42 C41 119.2(8) . . ?
C47 C42 C41 120.7(8) . . ?
C44 C43 C42 120.0(9) . . ?
C44 C43 H43 120.0 . . ?
C42 C43 H43 120.0 . . ?
C43 C44 C45 120.0(8) . . ?
C43 C44 H44 120.0 . . ?
C45 C44 H44 120.0 . . ?
C46 C45 C44 120.0(7) . . ?
C46 C45 H45 120.0 . . ?
C44 C45 H45 120.0 . . ?
C45 C46 C47 120.0(9) . . ?
C45 C46 H46 120.0 . . ?
C47 C46 H46 120.0 . . ?
C46 C47 C42 120.0(9) . . ?
C46 C47 H47 120.0 . . ?
C42 C47 H47 120.0 . . ?

loop_
_geom_bond_atom_site_label_1
_geom_bond_atom_site_label_2
_geom_bond_distance
_geom_bond_site_symmetry_2
_geom_bond_publ_flag
Sm1 O3 2.322(6) . ?
Sm1 O1 2.340(6) . ?
Sm1 O2 2.345(6) . ?
Sm1 O5 2.356(6) . ?
Sm1 O4 2.418(5) . ?
Sm1 O6 2.431(6) . ?
Sm1 N1 2.634(6) . ?
Sm1 N2 2.654(7) . ?
F1 C1 1.281(9) . ?
F2 C1 1.311(10) . ?
F3 C1 1.278(10) . ?
F4 C10 1.303(9) . ?
F5 C10 1.341(9) . ?
F6 C10 1.328(9) . ?
F7 C19 1.308(9) . ?
F8 C19 1.374(10) . ?
F9 C19 1.309(9) . ?
O1 C2 1.250(10) . ?
O2 C4 1.244(10) . ?
O3 C11 1.265(9) . ?
O4 C13 1.237(9) . ?
O5 C20 1.272(9) . ?
O6 C22 1.223(10) . ?
O7 C38 1.330(10) . ?
O7 C39 1.481(10) . ?
O8 C37 1.328(9) . ?
O8 C36 1.424(10) . ?
O9 C5 1.350(10) . ?
O9 C7 1.364(10) . ?
O10 C14 1.375(10) . ?
O10 C16 1.405(10) . ?
O11 C23 1.343(9) . ?
O11 C25 1.410(10) . ?
N1 C38 1.277(10) . ?
N1 C40 1.467(11) . ?
N2 C37 1.272(10) . ?
N2 C35 1.458(11) . ?
C1 C2 1.495(11) . ?
C2 C3 1.368(12) . ?
C3 C4 1.436(11) . ?
C3 H3 0.9300 . ?
C4 C5 1.473(12) . ?
C5 C9 1.300(11) . ?
C7 C8 1.272(12) . ?
C7 H7 0.9300 . ?
C8 C9 1.401(11) . ?
C8 H8 0.9300 . ?
C9 H9 0.9300 . ?
C10 C11 1.469(12) . ?
C11 C12 1.377(12) . ?
C12 C13 1.415(12) . ?
C12 H12 0.9300 . ?
C13 C14 1.471(12) . ?
C14 C15 1.328(12) . ?
C15 C17 1.463(12) . ?
C15 H15 0.9300 . ?
C16 C17 1.237(12) . ?
C16 H16 0.9300 . ?
C17 H17 0.9300 . ?
C19 C20 1.488(11) . ?
C20 C21 1.339(11) . ?
C21 C22 1.380(12) . ?
C21 H21 0.9300 . ?
C22 C23 1.485(12) . ?
C23 C27 1.286(12) . ?
C25 C26 1.278(12) . ?
C25 H25 0.9300 . ?
C26 C27 1.383(12) . ?
C26 H26 0.9300 . ?
C27 H27 0.9300 . ?
C28 C29 1.390(12) . ?
C28 C33 1.390(11) . ?
C28 H28 0.9300 . ?
C29 C30 1.390(13) . ?
C29 H29 0.9300 . ?
C30 C31 1.390(13) . ?
C30 H30 0.9300 . ?
C31 C32 1.390(12) . ?
C31 H31 0.9300 . ?
C32 C33 1.390(12) . ?
C32 H32 0.9300 . ?
C33 C34 1.497(11) . ?
C34 C35 1.503(11) . ?
C34 H34A 0.9700 . ?
C34 H34B 0.9700 . ?
C35 C36 1.528(12) . ?
C35 H35 0.9800 . ?
C36 H36A 0.9700 . ?
C36 H36B 0.9700 . ?
C37 C38 1.436(11) . ?
C39 C40 1.546(12) . ?
C39 H39A 0.9700 . ?
C39 H39B 0.9700 . ?
C40 C41 1.525(12) . ?
C40 H40 0.9800 . ?
C41 C42 1.508(12) . ?
C41 H41A 0.9700 . ?
C41 H41B 0.9700 . ?
C42 C43 1.390(12) . ?
C42 C47 1.390(12) . ?
C43 C44 1.390(11) . ?
C43 H43 0.9300 . ?
C44 C45 1.390(12) . ?
C44 H44 0.9300 . ?
C45 C46 1.390(13) . ?
C45 H45 0.9300 . ?
C46 C47 1.390(12) . ?
C46 H46 0.9300 . ?
C47 H47 0.9300 . ?

loop_
_geom_torsion_atom_site_label_1
_geom_torsion_atom_site_label_2
_geom_torsion_atom_site_label_3
_geom_torsion_atom_site_label_4
_geom_torsion
_geom_torsion_site_symmetry_1
_geom_torsion_site_symmetry_2
_geom_torsion_site_symmetry_3
_geom_torsion_site_symmetry_4
_geom_torsion_publ_flag
O3 Sm1 O1 C2 135.5(7) . . . . ?
O2 Sm1 O1 C2 -19.5(7) . . . . ?
O5 Sm1 O1 C2 19.1(9) . . . . ?
O4 Sm1 O1 C2 63.2(7) . . . . ?
O6 Sm1 O1 C2 -150.0(7) . . . . ?
N1 Sm1 O1 C2 -149.6(7) . . . . ?
N2 Sm1 O1 C2 -88.1(7) . . . . ?
O3 Sm1 O2 C4 -45.0(9) . . . . ?
O1 Sm1 O2 C4 6.1(7) . . . . ?
O5 Sm1 O2 C4 -152.0(8) . . . . ?
O4 Sm1 O2 C4 -75.9(8) . . . . ?
O6 Sm1 O2 C4 154.0(7) . . . . ?
N1 Sm1 O2 C4 66.5(8) . . . . ?
N2 Sm1 O2 C4 106.6(8) . . . . ?
O1 Sm1 O3 C11 -71.2(8) . . . . ?
O2 Sm1 O3 C11 -23.1(10) . . . . ?
O5 Sm1 O3 C11 75.1(8) . . . . ?
O4 Sm1 O3 C11 9.1(7) . . . . ?
O6 Sm1 O3 C11 141.7(8) . . . . ?
N1 Sm1 O3 C11 -147.6(8) . . . . ?
N2 Sm1 O3 C11 -162.3(7) . . . . ?
O3 Sm1 O4 C13 -5.4(7) . . . . ?
O1 Sm1 O4 C13 83.7(8) . . . . ?
O2 Sm1 O4 C13 157.5(8) . . . . ?
O5 Sm1 O4 C13 -121.4(8) . . . . ?
O6 Sm1 O4 C13 -73.4(8) . . . . ?
N1 Sm1 O4 C13 30.3(9) . . . . ?
N2 Sm1 O4 C13 162.4(7) . . . . ?
O3 Sm1 O5 C20 83.8(8) . . . . ?
O1 Sm1 O5 C20 -166.6(6) . . . . ?
O2 Sm1 O5 C20 -129.3(8) . . . . ?
O4 Sm1 O5 C20 148.1(8) . . . . ?
O6 Sm1 O5 C20 6.9(7) . . . . ?
N1 Sm1 O5 C20 -3.5(9) . . . . ?
N2 Sm1 O5 C20 -60.4(8) . . . . ?
O3 Sm1 O6 C22 -125.1(8) . . . . ?
O1 Sm1 O6 C22 160.1(7) . . . . ?
O2 Sm1 O6 C22 44.7(9) . . . . ?
O5 Sm1 O6 C22 -13.1(8) . . . . ?
O4 Sm1 O6 C22 -62.9(9) . . . . ?
N1 Sm1 O6 C22 159.6(8) . . . . ?
N2 Sm1 O6 C22 92.0(8) . . . . ?
O3 Sm1 N1 C38 -152.7(6) . . . . ?
O1 Sm1 N1 C38 117.6(6) . . . . ?
O2 Sm1 N1 C38 58.8(7) . . . . ?
O5 Sm1 N1 C38 -52.2(7) . . . . ?
O4 Sm1 N1 C38 172.2(5) . . . . ?
O6 Sm1 N1 C38 -62.7(6) . . . . ?
N2 Sm1 N1 C38 16.0(6) . . . . ?
O3 Sm1 N1 C40 -3.6(7) . . . . ?
O1 Sm1 N1 C40 -93.3(7) . . . . ?
O2 Sm1 N1 C40 -152.0(6) . . . . ?
O5 Sm1 N1 C40 96.9(7) . . . . ?
O4 Sm1 N1 C40 -38.7(8) . . . . ?
O6 Sm1 N1 C40 86.4(7) . . . . ?
N2 Sm1 N1 C40 165.1(7) . . . . ?
O3 Sm1 N2 C37 3.5(8) . . . . ?
O1 Sm1 N2 C37 -84.6(6) . . . . ?
O2 Sm1 N2 C37 -154.6(7) . . . . ?
O5 Sm1 N2 C37 129.8(6) . . . . ?
O4 Sm1 N2 C37 -159.6(5) . . . . ?
O6 Sm1 N2 C37 64.0(6) . . . . ?
N1 Sm1 N2 C37 -12.4(6) . . . . ?
O3 Sm1 N2 C35 -157.2(7) . . . . ?
O1 Sm1 N2 C35 114.8(8) . . . . ?
O2 Sm1 N2 C35 44.8(7) . . . . ?
O5 Sm1 N2 C35 -30.8(8) . . . . ?
O4 Sm1 N2 C35 39.7(10) . . . . ?
O6 Sm1 N2 C35 -96.7(8) . . . . ?
N1 Sm1 N2 C35 -173.1(8) . . . . ?
Sm1 O1 C2 C3 20.8(13) . . . . ?
Sm1 O1 C2 C1 -164.9(5) . . . . ?
F3 C1 C2 O1 36.3(10) . . . . ?
F1 C1 C2 O1 -79.6(10) . . . . ?
F2 C1 C2 O1 157.1(7) . . . . ?
F3 C1 C2 C3 -148.9(8) . . . . ?
F1 C1 C2 C3 95.2(9) . . . . ?
F2 C1 C2 C3 -28.1(11) . . . . ?
O1 C2 C3 C4 -0.4(13) . . . . ?
C1 C2 C3 C4 -174.5(7) . . . . ?
Sm1 O2 C4 C3 6.1(13) . . . . ?
Sm1 O2 C4 C5 -173.7(5) . . . . ?
C2 C3 C4 O2 -12.9(13) . . . . ?
C2 C3 C4 C5 166.9(8) . . . . ?
C7 O9 C5 C9 -0.3(9) . . . . ?
C7 O9 C5 C4 -175.0(8) . . . . ?
O2 C4 C5 C9 0.5(13) . . . . ?
C3 C4 C5 C9 -179.3(8) . . . . ?
O2 C4 C5 O9 174.3(7) . . . . ?
C3 C4 C5 O9 -5.5(12) . . . . ?
C5 O9 C7 C8 -1.8(10) . . . . ?
O9 C7 C8 C9 3.0(10) . . . . ?
O9 C5 C9 C8 2.0(9) . . . . ?
C4 C5 C9 C8 176.3(8) . . . . ?
C7 C8 C9 C5 -3.1(10) . . . . ?
Sm1 O3 C11 C12 -9.8(13) . . . . ?
Sm1 O3 C11 C10 166.1(5) . . . . ?
F4 C10 C11 O3 -82.1(9) . . . . ?
F6 C10 C11 O3 38.6(10) . . . . ?
F5 C10 C11 O3 156.4(7) . . . . ?
F4 C10 C11 C12 94.1(9) . . . . ?
F6 C10 C11 C12 -145.1(8) . . . . ?
F5 C10 C11 C12 -27.3(10) . . . . ?
O3 C11 C12 C13 2.4(14) . . . . ?
C10 C11 C12 C13 -173.5(8) . . . . ?
Sm1 O4 C13 C12 2.8(14) . . . . ?
Sm1 O4 C13 C14 -179.9(5) . . . . ?
C11 C12 C13 O4 0.7(15) . . . . ?
C11 C12 C13 C14 -176.5(8) . . . . ?
C16 O10 C14 C15 -0.7(9) . . . . ?
C16 O10 C14 C13 -179.6(8) . . . . ?
O4 C13 C14 C15 9.3(14) . . . . ?
C12 C13 C14 C15 -173.2(9) . . . . ?
O4 C13 C14 O10 -172.0(7) . . . . ?
C12 C13 C14 O10 5.5(13) . . . . ?
O10 C14 C15 C17 1.2(10) . . . . ?
C13 C14 C15 C17 -180.0(8) . . . . ?
C14 O10 C16 C17 -0.2(9) . . . . ?
O10 C16 C17 C15 1.0(10) . . . . ?
C14 C15 C17 C16 -1.3(10) . . . . ?
Sm1 O5 C20 C21 -2.9(13) . . . . ?
Sm1 O5 C20 C19 175.8(5) . . . . ?
F7 C19 C20 O5 175.4(7) . . . . ?
F9 C19 C20 O5 51.4(9) . . . . ?
F8 C19 C20 O5 -63.3(9) . . . . ?
F7 C19 C20 C21 -5.8(11) . . . . ?
F9 C19 C20 C21 -129.8(8) . . . . ?
F8 C19 C20 C21 115.6(8) . . . . ?
O5 C20 C21 C22 -1.4(13) . . . . ?
C19 C20 C21 C22 180.0(8) . . . . ?
Sm1 O6 C22 C21 15.3(14) . . . . ?
Sm1 O6 C22 C23 -160.3(6) . . . . ?
C20 C21 C22 O6 -4.8(14) . . . . ?
C20 C21 C22 C23 170.5(8) . . . . ?
C25 O11 C23 C27 2.8(9) . . . . ?
C25 O11 C23 C22 178.4(8) . . . . ?
O6 C22 C23 C27 1.6(13) . . . . ?
C21 C22 C23 C27 -174.3(9) . . . . ?
O6 C22 C23 O11 -173.3(8) . . . . ?
C21 C22 C23 O11 10.7(13) . . . . ?
C23 O11 C25 C26 -1.6(10) . . . . ?
O11 C25 C26 C27 -0.1(11) . . . . ?
O11 C23 C27 C26 -2.9(10) . . . . ?
C22 C23 C27 C26 -178.4(8) . . . . ?
C25 C26 C27 C23 1.9(11) . . . . ?
C33 C28 C29 C30 0.0(13) . . . . ?
C28 C29 C30 C31 0.0(13) . . . . ?
C29 C30 C31 C32 0.0(14) . . . . ?
C30 C31 C32 C33 0.0(14) . . . . ?
C31 C32 C33 C28 0.0(14) . . . . ?
C31 C32 C33 C34 177.2(8) . . . . ?
C29 C28 C33 C32 0.0(14) . . . . ?
C29 C28 C33 C34 -177.1(8) . . . . ?
C32 C33 C34 C35 -157.2(8) . . . . ?
C28 C33 C34 C35 20.0(13) . . . . ?
C37 N2 C35 C34 -125.9(8) . . . . ?
Sm1 N2 C35 C34 35.8(10) . . . . ?
C37 N2 C35 C36 -1.1(9) . . . . ?
Sm1 N2 C35 C36 160.6(6) . . . . ?
C33 C34 C35 N2 176.3(7) . . . . ?
C33 C34 C35 C36 60.1(11) . . . . ?
C37 O8 C36 C35 -3.8(9) . . . . ?
N2 C35 C36 O8 3.0(9) . . . . ?
C34 C35 C36 O8 124.6(8) . . . . ?
C35 N2 C37 O8 -1.5(11) . . . . ?
Sm1 N2 C37 O8 -167.4(6) . . . . ?
C35 N2 C37 C38 174.8(7) . . . . ?
Sm1 N2 C37 C38 8.9(10) . . . . ?
C36 O8 C37 N2 3.5(10) . . . . ?
C36 O8 C37 C38 -172.9(7) . . . . ?
C40 N1 C38 O7 1.8(10) . . . . ?
Sm1 N1 C38 O7 157.8(6) . . . . ?
C40 N1 C38 C37 -175.5(7) . . . . ?
Sm1 N1 C38 C37 -19.6(10) . . . . ?
C39 O7 C38 N1 -3.5(10) . . . . ?
C39 O7 C38 C37 173.8(7) . . . . ?
N2 C37 C38 N1 7.6(13) . . . . ?
O8 C37 C38 N1 -176.1(8) . . . . ?
N2 C37 C38 O7 -169.7(8) . . . . ?
O8 C37 C38 O7 6.7(12) . . . . ?
C38 O7 C39 C40 3.5(9) . . . . ?
C38 N1 C40 C41 -123.1(8) . . . . ?
Sm1 N1 C40 C41 86.4(8) . . . . ?
C38 N1 C40 C39 0.7(9) . . . . ?
Sm1 N1 C40 C39 -149.9(6) . . . . ?
O7 C39 C40 N1 -2.5(8) . . . . ?
O7 C39 C40 C41 119.1(8) . . . . ?
N1 C40 C41 C42 78.4(10) . . . . ?
C39 C40 C41 C42 -38.9(11) . . . . ?
C40 C41 C42 C43 99.9(10) . . . . ?
C40 C41 C42 C47 -77.3(11) . . . . ?
C47 C42 C43 C44 0.0(13) . . . . ?
C41 C42 C43 C44 -177.3(8) . . . . ?
C42 C43 C44 C45 0.0(13) . . . . ?
C43 C44 C45 C46 0.0(12) . . . . ?
C44 C45 C46 C47 0.0(12) . . . . ?
C45 C46 C47 C42 0.0(12) . . . . ?
C43 C42 C47 C46 0.0(12) . . . . ?
C41 C42 C47 C46 177.3(7) . . . . ?
